data_7152664
loop_
_publ_author_name
'McIntosh, Melissa L.'
'Naffziger, Michael R.'
'Ashburn, Bradley O.'
'Zakharov, Lev N.'
'Carter, Rich G.'

_publ_section_title
;
 Highly regioselective nitrile oxide dipolar cycloadditions with
 ortho-nitrophenyl alkynes.
;
_journal_issue 46
_journal_name_full 'Organic &amp; biomolecular chemistry'
_journal_page_first 9204
_journal_page_last 9213
_journal_paper_doi 10.1039/c2ob26267c
_journal_volume 10
_journal_year 2012
_chemical_formula_sum 'C19 H17 Cl N2 O3'
_chemical_formula_weight 356.80
_chemical_name_systematic
;

?

;
_space_group_IT_number 14
_symmetry_cell_setting monoclinic
_symmetry_space_group_name_Hall '-P 2ybc'
_symmetry_space_group_name_H-M 'P 1 21/c 1'
_atom_sites_solution_hydrogens difmap
_atom_sites_solution_primary direct
_atom_sites_solution_secondary difmap
_audit_creation_method SHELXLTL
_cell_angle_alpha 90.00
_cell_angle_beta 114.406(2)
_cell_angle_gamma 90.00
_cell_formula_units_Z 4
_cell_length_a 15.8541(16)
_cell_length_b 7.1382(7)
_cell_length_c 16.7066(17)
_cell_measurement_reflns_used 5062
_cell_measurement_temperature 173(2)
_cell_measurement_theta_max 28.11
_cell_measurement_theta_min 2.68
_cell_volume 1721.7(3)
_computing_cell_refinement 'Bruker SAINT'
_computing_data_collection 'Bruker SMART'
_computing_data_reduction 'Bruker SAINT'
_computing_molecular_graphics 'Bruker SHELXTL'
_computing_publication_material 'Bruker SHELXTL'
_computing_structure_refinement 'Bruker SHELXTL'
_computing_structure_solution 'Bruker SHELXTL'
_diffrn_ambient_temperature 173(2)
_diffrn_measured_fraction_theta_full 0.999
_diffrn_measured_fraction_theta_max 0.999
_diffrn_measurement_device_type 'CCD area detector Bruker Apex'
_diffrn_measurement_method 'phi and omega scans'
_diffrn_radiation_monochromator graphite
_diffrn_radiation_source 'fine-focus sealed tube'
_diffrn_radiation_type MoK\a
_diffrn_radiation_wavelength 0.71073
_diffrn_reflns_av_R_equivalents 0.0321
_diffrn_reflns_av_sigmaI/netI 0.0253
_diffrn_reflns_limit_h_max 20
_diffrn_reflns_limit_h_min -20
_diffrn_reflns_limit_k_max 9
_diffrn_reflns_limit_k_min -9
_diffrn_reflns_limit_l_max 21
_diffrn_reflns_limit_l_min -21
_diffrn_reflns_number 18222
_diffrn_reflns_theta_full 27.00
_diffrn_reflns_theta_max 27.00
_diffrn_reflns_theta_min 2.46
_exptl_absorpt_coefficient_mu 0.243
_exptl_absorpt_correction_T_max 0.9577
_exptl_absorpt_correction_T_min 0.9135
_exptl_absorpt_correction_type multi-scan
_exptl_absorpt_process_details SADABS
_exptl_crystal_colour colorless
_exptl_crystal_density_diffrn 1.376
_exptl_crystal_density_meas 0
_exptl_crystal_density_method 'not measured'
_exptl_crystal_description block
_exptl_crystal_F_000 744
_exptl_crystal_size_max 0.38
_exptl_crystal_size_mid 0.32
_exptl_crystal_size_min 0.18
_refine_diff_density_max 0.783
_refine_diff_density_min -0.293
_refine_diff_density_rms 0.061
_refine_ls_extinction_method none
_refine_ls_goodness_of_fit_ref 1.018
_refine_ls_hydrogen_treatment refall
_refine_ls_matrix_type full
_refine_ls_number_parameters 294
_refine_ls_number_reflns 3747
_refine_ls_number_restraints 0
_refine_ls_restrained_S_all 1.018
_refine_ls_R_factor_all 0.0462
_refine_ls_R_factor_gt 0.0438
_refine_ls_shift/su_max 0.000
_refine_ls_shift/su_mean 0.000
_refine_ls_structure_factor_coef Fsqd
_refine_ls_weighting_details 'calc w=1/[\s^2^(Fo^2^)+(0.0739P)^2^+0.9255P] where P=(Fo^2^+2Fc^2^)/3'
_refine_ls_weighting_scheme calc
_refine_ls_wR_factor_gt 0.1219
_refine_ls_wR_factor_ref 0.1245
_reflns_number_gt 3488
_reflns_number_total 3747
_reflns_threshold_expression >2sigma(I)
_cod_data_source_file c2ob26267c.txt
_cod_data_source_block rc47
_cod_depositor_comments
;
The following automatic conversions were performed:

'_symmetry_cell_setting' value 'Monoclinic' changed to 'monoclinic'
according to /home/saulius/struct/CIF-dictionaries/cif_core.dic
dictionary named 'cif_core.dic' version 2.4.2 from 2011-04-26.

Automatic conversion script
Id: cif_fix_values 1891 2012-01-12 08:04:46Z andrius 
;
_cod_original_sg_symbol_H-M P2(1)/c
_cod_database_code 7152664

loop_
_symmetry_equiv_pos_as_xyz
'x, y, z'
'-x, y+1/2, -z+1/2'
'-x, -y, -z'
'x, -y-1/2, z-1/2'

loop_
_atom_site_label
_atom_site_type_symbol
_atom_site_fract_x
_atom_site_fract_y
_atom_site_fract_z
_atom_site_U_iso_or_equiv
_atom_site_adp_type
_atom_site_occupancy
_atom_site_symmetry_multiplicity
_atom_site_calc_flag
Cl1 Cl 0.21009(3) 0.54641(5) 0.41446(3) 0.03155(14) Uani 1 1 d
O1 O 0.27131(8) 0.01938(16) 0.43774(8) 0.0319(3) Uani 1 1 d
O2 O 0.39372(10) 0.2070(3) 0.60491(10) 0.0617(5) Uani 1 1 d
O3 O 0.53964(10) 0.1653(3) 0.65916(10) 0.0620(5) Uani 1 1 d
N1 N 0.17894(10) 0.0082(2) 0.42930(10) 0.0322(3) Uani 1 1 d
N2 N 0.46642(10) 0.1995(2) 0.59780(9) 0.0346(3) Uani 1 1 d
C1 C 0.30320(14) 0.2936(4) 0.27042(12) 0.0453(5) Uani 1 1 d
C2 C 0.38952(11) 0.2852(2) 0.35516(11) 0.0305(4) Uani 1 1 d
C3 C 0.47623(13) 0.3166(3) 0.35457(13) 0.0373(4) Uani 1 1 d
C4 C 0.55649(12) 0.3067(3) 0.43053(13) 0.0376(4) Uani 1 1 d
C5 C 0.55297(11) 0.2663(2) 0.51015(12) 0.0319(4) Uani 1 1 d
C6 C 0.46731(11) 0.2362(2) 0.51122(11) 0.0262(3) Uani 1 1 d
C7 C 0.38484(10) 0.2432(2) 0.43531(10) 0.0241(3) Uani 1 1 d
C8 C 0.29288(10) 0.2014(2) 0.43392(10) 0.0243(3) Uani 1 1 d
C9 C 0.21880(10) 0.3079(2) 0.42277(9) 0.0229(3) Uani 1 1 d
C10 C 0.14857(10) 0.1813(2) 0.42021(9) 0.0229(3) Uani 1 1 d
C11 C 0.05148(10) 0.2240(2) 0.40600(10) 0.0224(3) Uani 1 1 d
C12 C 0.02690(11) 0.2352(2) 0.47741(10) 0.0242(3) Uani 1 1 d
C13 C -0.06579(11) 0.2636(2) 0.46021(11) 0.0268(3) Uani 1 1 d
C14 C -0.13348(11) 0.2823(2) 0.37516(11) 0.0275(3) Uani 1 1 d
C15 C -0.10627(10) 0.2794(2) 0.30541(10) 0.0259(3) Uani 1 1 d
C16 C -0.01412(10) 0.2516(2) 0.31962(10) 0.0235(3) Uani 1 1 d
C17 C 0.09765(13) 0.2182(3) 0.57070(11) 0.0316(4) Uani 1 1 d
C18 C -0.23403(13) 0.3026(3) 0.35831(15) 0.0396(4) Uani 1 1 d
C19 C 0.01347(12) 0.2517(3) 0.24346(11) 0.0285(3) Uani 1 1 d
H1A H 0.267(2) 0.406(4) 0.270(2) 0.087(10) Uiso 1 1 d
H1B H 0.2651(19) 0.188(4) 0.2657(17) 0.061(7) Uiso 1 1 d
H1C H 0.3176(18) 0.310(4) 0.2215(18) 0.062(7) Uiso 1 1 d
H3 H 0.4776(14) 0.342(3) 0.3028(14) 0.040(5) Uiso 1 1 d
H4 H 0.6122(15) 0.333(3) 0.4262(14) 0.041(5) Uiso 1 1 d
H5 H 0.6088(15) 0.259(3) 0.5642(15) 0.039(6) Uiso 1 1 d
H13 H -0.0840(13) 0.271(3) 0.5093(13) 0.033(5) Uiso 1 1 d
H15 H -0.1514(14) 0.297(3) 0.2455(13) 0.034(5) Uiso 1 1 d
H17A H 0.099(2) 0.319(5) 0.600(2) 0.078(9) Uiso 1 1 d
H17B H 0.088(2) 0.110(4) 0.599(2) 0.081(9) Uiso 1 1 d
H17C H 0.157(2) 0.209(4) 0.5752(19) 0.078(9) Uiso 1 1 d
H18A H -0.246(2) 0.413(4) 0.3813(18) 0.068(8) Uiso 1 1 d
H18B H -0.2716(19) 0.313(4) 0.2987(19) 0.066(8) Uiso 1 1 d
H18C H -0.255(2) 0.197(4) 0.3850(19) 0.073(8) Uiso 1 1 d
H19A H 0.0406(17) 0.133(4) 0.2393(16) 0.058(7) Uiso 1 1 d
H19B H 0.0579(17) 0.351(4) 0.2512(15) 0.054(6) Uiso 1 1 d
H19C H -0.0369(15) 0.272(3) 0.1896(15) 0.040(6) Uiso 1 1 d

loop_
_atom_site_aniso_label
_atom_site_aniso_U_11
_atom_site_aniso_U_22
_atom_site_aniso_U_33
_atom_site_aniso_U_23
_atom_site_aniso_U_13
_atom_site_aniso_U_12
Cl1 0.0259(2) 0.0219(2) 0.0472(3) 0.00084(14) 0.01542(18) -0.00025(13)
O1 0.0235(6) 0.0248(6) 0.0496(7) 0.0013(5) 0.0173(5) 0.0026(4)
O2 0.0343(8) 0.1186(15) 0.0361(7) 0.0128(8) 0.0182(6) 0.0041(8)
O3 0.0387(8) 0.0948(13) 0.0386(8) 0.0195(8) 0.0020(6) 0.0076(8)
N1 0.0255(7) 0.0277(7) 0.0462(8) 0.0021(6) 0.0176(6) -0.0027(6)
N2 0.0303(7) 0.0385(8) 0.0307(7) 0.0042(6) 0.0082(6) 0.0012(6)
C1 0.0353(10) 0.0732(15) 0.0274(9) -0.0027(9) 0.0129(8) -0.0035(10)
C2 0.0271(8) 0.0362(9) 0.0309(8) -0.0058(6) 0.0145(7) -0.0018(6)
C3 0.0367(9) 0.0457(10) 0.0392(9) -0.0065(8) 0.0254(8) -0.0043(8)
C4 0.0254(8) 0.0412(10) 0.0530(11) -0.0098(8) 0.0229(8) -0.0048(7)
C5 0.0203(7) 0.0301(8) 0.0427(9) -0.0048(7) 0.0104(7) 0.0012(6)
C6 0.0223(7) 0.0234(7) 0.0323(8) -0.0008(6) 0.0107(6) 0.0017(6)
C7 0.0191(7) 0.0251(7) 0.0294(7) -0.0026(6) 0.0114(6) 0.0009(5)
C8 0.0210(7) 0.0248(7) 0.0271(7) -0.0004(6) 0.0099(6) -0.0009(6)
C9 0.0200(7) 0.0237(7) 0.0259(7) -0.0013(5) 0.0104(6) -0.0011(5)
C10 0.0213(7) 0.0234(7) 0.0250(7) -0.0001(5) 0.0105(6) -0.0001(5)
C11 0.0200(7) 0.0217(7) 0.0271(7) -0.0007(5) 0.0113(6) -0.0024(5)
C12 0.0257(7) 0.0218(7) 0.0266(7) -0.0013(5) 0.0124(6) -0.0028(5)
C13 0.0280(8) 0.0262(8) 0.0317(8) -0.0018(6) 0.0179(7) -0.0014(6)
C14 0.0234(7) 0.0252(7) 0.0368(8) -0.0020(6) 0.0155(7) -0.0008(6)
C15 0.0213(7) 0.0280(8) 0.0273(7) 0.0007(6) 0.0090(6) 0.0000(6)
C16 0.0239(7) 0.0230(7) 0.0259(7) -0.0009(5) 0.0127(6) -0.0019(5)
C17 0.0327(9) 0.0363(9) 0.0245(8) -0.0016(7) 0.0106(7) -0.0008(7)
C18 0.0253(9) 0.0480(11) 0.0495(11) 0.0000(9) 0.0194(8) 0.0028(8)
C19 0.0268(8) 0.0356(9) 0.0258(8) 0.0005(6) 0.0136(7) 0.0000(7)

loop_
_atom_type_symbol
_atom_type_description
_atom_type_scat_dispersion_real
_atom_type_scat_dispersion_imag
_atom_type_scat_source
C C 0.0033 0.0016 'International Tables Vol C Tables 4.2.6.8 and 6.1.1.4'
H H 0.0000 0.0000 'International Tables Vol C Tables 4.2.6.8 and 6.1.1.4'
N N 0.0061 0.0033 'International Tables Vol C Tables 4.2.6.8 and 6.1.1.4'
O O 0.0106 0.0060 'International Tables Vol C Tables 4.2.6.8 and 6.1.1.4'
Cl Cl 0.1484 0.1585 'International Tables Vol C Tables 4.2.6.8 and 6.1.1.4'

loop_
_geom_angle_atom_site_label_1
_geom_angle_atom_site_label_2
_geom_angle_atom_site_label_3
_geom_angle
C8 O1 N1 108.73(11)
C10 N1 O1 105.91(12)
O2 N2 O3 122.98(16)
O2 N2 C6 118.97(14)
O3 N2 C6 118.04(15)
C2 C1 H1A 109.6(19)
C2 C1 H1B 110.3(16)
H1A C1 H1B 108(2)
C2 C1 H1C 111.6(16)
H1A C1 H1C 104(2)
H1B C1 H1C 114(2)
C3 C2 C7 118.75(15)
C3 C2 C1 120.03(16)
C7 C2 C1 121.21(15)
C4 C3 C2 121.47(17)
C4 C3 H3 121.3(13)
C2 C3 H3 117.3(14)
C3 C4 C5 120.46(16)
C3 C4 H4 117.4(13)
C5 C4 H4 122.1(13)
C6 C5 C4 118.33(16)
C6 C5 H5 120.2(13)
C4 C5 H5 121.5(13)
C5 C6 C7 122.61(15)
C5 C6 N2 116.59(14)
C7 C6 N2 120.79(14)
C6 C7 C2 118.38(14)
C6 C7 C8 123.65(14)
C2 C7 C8 117.93(13)
C9 C8 O1 109.05(13)
C9 C8 C7 133.35(14)
O1 C8 C7 117.39(13)
C8 C9 C10 105.82(14)
C8 C9 Cl1 127.65(12)
C10 C9 Cl1 126.53(11)
N1 C10 C9 110.49(13)
N1 C10 C11 121.15(13)
C9 C10 C11 128.32(13)
C16 C11 C12 121.29(13)
C16 C11 C10 118.16(13)
C12 C11 C10 120.56(13)
C13 C12 C11 118.29(14)
C13 C12 C17 119.89(14)
C11 C12 C17 121.82(14)
C14 C13 C12 121.96(14)
C14 C13 H13 118.8(12)
C12 C13 H13 119.2(12)
C13 C14 C15 118.46(14)
C13 C14 C18 120.74(15)
C15 C14 C18 120.79(16)
C16 C15 C14 121.47(14)
C16 C15 H15 118.0(11)
C14 C15 H15 120.5(11)
C15 C16 C11 118.38(13)
C15 C16 C19 120.38(14)
C11 C16 C19 121.25(13)
C12 C17 H17A 111(2)
C12 C17 H17B 112.6(18)
H17A C17 H17B 111(3)
C12 C17 H17C 113.1(19)
H17A C17 H17C 103(3)
H17B C17 H17C 106(2)
C14 C18 H18A 112.8(18)
C14 C18 H18B 111.6(16)
H18A C18 H18B 103(2)
C14 C18 H18C 111.1(16)
H18A C18 H18C 107(2)
H18B C18 H18C 111(2)
C16 C19 H19A 110.7(15)
C16 C19 H19B 109.7(14)
H19A C19 H19B 109(2)
C16 C19 H19C 112.4(13)
H19A C19 H19C 107.3(19)
H19B C19 H19C 107.4(19)

loop_
_geom_bond_atom_site_label_1
_geom_bond_atom_site_label_2
_geom_bond_distance
Cl1 C9 1.7088(16)
O1 C8 1.3517(19)
O1 N1 1.4143(18)
O2 N2 1.208(2)
O3 N2 1.2144(19)
N1 C10 1.312(2)
N2 C6 1.476(2)
C1 C2 1.510(2)
C1 H1A 0.98(3)
C1 H1B 0.95(3)
C1 H1C 0.94(3)
C2 C3 1.397(2)
C2 C7 1.404(2)
C3 C4 1.378(3)
C3 H3 0.89(2)
C4 C5 1.385(3)
C4 H4 0.93(2)
C5 C6 1.382(2)
C5 H5 0.97(2)
C6 C7 1.396(2)
C7 C8 1.479(2)
C8 C9 1.346(2)
C9 C10 1.421(2)
C10 C11 1.489(2)
C11 C16 1.401(2)
C11 C12 1.402(2)
C12 C13 1.391(2)
C12 C17 1.502(2)
C13 C14 1.389(2)
C13 H13 0.98(2)
C14 C15 1.400(2)
C14 C18 1.507(2)
C15 C16 1.394(2)
C15 H15 0.97(2)
C16 C19 1.507(2)
C17 H17A 0.86(3)
C17 H17B 0.95(3)
C17 H17C 0.92(3)
C18 H18A 0.93(3)
C18 H18B 0.93(3)
C18 H18C 1.00(3)
C19 H19A 0.97(3)
C19 H19B 0.97(3)
C19 H19C 0.94(2)

loop_
_geom_torsion_atom_site_label_1
_geom_torsion_atom_site_label_2
_geom_torsion_atom_site_label_3
_geom_torsion_atom_site_label_4
_geom_torsion
C8 O1 N1 C10 0.43(17)
C7 C2 C3 C4 0.1(3)
C1 C2 C3 C4 -178.83(19)
C2 C3 C4 C5 -0.5(3)
C3 C4 C5 C6 0.1(3)
C4 C5 C6 C7 0.6(2)
C4 C5 C6 N2 -178.13(15)
O2 N2 C6 C5 166.30(18)
O3 N2 C6 C5 -12.7(2)
O2 N2 C6 C7 -12.5(2)
O3 N2 C6 C7 168.47(17)
C5 C6 C7 C2 -1.0(2)
N2 C6 C7 C2 177.76(14)
C5 C6 C7 C8 176.56(15)
N2 C6 C7 C8 -4.7(2)
C3 C2 C7 C6 0.6(2)
C1 C2 C7 C6 179.50(17)
C3 C2 C7 C8 -177.10(15)
C1 C2 C7 C8 1.8(2)
N1 O1 C8 C9 -0.46(17)
N1 O1 C8 C7 -175.85(13)
C6 C7 C8 C9 109.4(2)
C2 C7 C8 C9 -73.0(2)
C6 C7 C8 O1 -76.56(19)
C2 C7 C8 O1 100.96(17)
O1 C8 C9 C10 0.31(17)
C7 C8 C9 C10 174.67(16)
O1 C8 C9 Cl1 179.66(11)
C7 C8 C9 Cl1 -6.0(3)
O1 N1 C10 C9 -0.24(17)
O1 N1 C10 C11 177.59(13)
C8 C9 C10 N1 -0.03(17)
Cl1 C9 C10 N1 -179.40(12)
C8 C9 C10 C11 -177.66(14)
Cl1 C9 C10 C11 3.0(2)
N1 C10 C11 C16 -96.74(18)
C9 C10 C11 C16 80.66(19)
N1 C10 C11 C12 82.99(19)
C9 C10 C11 C12 -99.61(18)
C16 C11 C12 C13 3.7(2)
C10 C11 C12 C13 -175.98(13)
C16 C11 C12 C17 -175.99(14)
C10 C11 C12 C17 4.3(2)
C11 C12 C13 C14 -0.5(2)
C17 C12 C13 C14 179.26(15)
C12 C13 C14 C15 -2.5(2)
C12 C13 C14 C18 176.68(16)
C13 C14 C15 C16 2.3(2)
C18 C14 C15 C16 -176.86(16)
C14 C15 C16 C11 0.8(2)
C14 C15 C16 C19 -179.19(15)
C12 C11 C16 C15 -3.9(2)
C10 C11 C16 C15 175.82(13)
C12 C11 C16 C19 176.10(14)
C10 C11 C16 C19 -4.2(2)
